data_8103844
loop_
_publ_author_name
'Geselle, M.'
'Fuess, H.'

_publ_section_title
;
 Crystal structure of bis-Lead(II)chloride tris-dimethylsulphoxide, (Pb
 Cl2)2 (S O (C H3)2)3
;
_journal_name_full
;
Zeitschrift fuer Kristallographie - New Crystal Structures
;
_journal_page_first 236
_journal_page_last 236
_journal_volume 212
_journal_year 1997
_chemical_formula_sum 'C6 H18 Cl4 O3 Pb2 S3'
_chemical_name_systematic '(Pb Cl2)2 (S O (C H3)2)3'
_space_group_IT_number 62
_symmetry_space_group_name_Hall '-P 2ac 2n'
_symmetry_space_group_name_H-M 'P n m a'
_cell_angle_alpha 90
_cell_angle_beta 90
_cell_angle_gamma 90
_cell_formula_units_Z 4
_cell_length_a 13.941
_cell_length_b 17.599
_cell_length_c 7.441
_cell_volume 1825.632
_citation_journal_id_ASTM ZKNSFT
_cod_data_source_file Geselle_ZKNSFT_1997_1967.cif
_cod_data_source_block C6H18Cl4O3Pb2S3
_cod_database_code 8103844

loop_
_symmetry_equiv_pos_as_xyz
x,y,z
-x+1/2,-y,z+1/2
x+1/2,-y+1/2,-z+1/2
-x,y+1/2,-z
-x,-y,-z
x-1/2,y,-z-1/2
-x-1/2,y-1/2,z-1/2
x,-y-1/2,z

loop_
_atom_site_label
_atom_site_type_symbol
_atom_site_fract_x
_atom_site_fract_y
_atom_site_fract_z
_atom_site_occupancy
_atom_site_U_iso_or_equiv
S3 S+4 0.3873 0.25 0.135 0.125 0.0
S2 S+4 0.4338 0.25 -0.0441 0.875 0.0
O1 O-2 0.637 0.3492 0.3148 1 0.0
C1 C-4 0.7213 0.4761 0.214 1 0.0
Cl2 Cl-1 0.6174 0.14669 -0.2081 1 0.0
Cl1 Cl-1 0.3736 0.35139 -0.4805 1 0.0
Pb2 Pb+2 0.52386 0.25 -0.49608 1 0.0
Pb1 Pb+2 0.67831 0.25 0.03818 1 0.0
C3 C-4 0.3523 0.3272 0.0008 1 0.0
C2 C-4 0.5289 0.4688 0.234 1 0.0
S1 S+4 0.6323 0.43383 0.3554 1 0.0
O2 O-2 0.5016 0.25 0.1159 1 0.0
